data_7030666
loop_
_publ_author_name
'Kwak, Hyun Young'
'Ryu, Dae Won'
'Kim, Hyoung Chan'
'Koh, Eui Kwan'
'Cho, Beong Ki'
'Hong, Chang Seop'

_publ_section_title
;
 Syntheses, crystal structures and magnetic properties of cyano- and
 phenoxide-bridged Fe(III)Mn(III) tetramers containing fac-Fe(III)
 tricyanides and Mn(III) Schiff bases
;
_journal_coden_ASTM DTARAF
_journal_issue 11
_journal_name_full 'Dalton Transactions'
_journal_page_first 1954
_journal_page_last 1961
_journal_paper_doi 10.1039/b818559j
_journal_year 2009
_chemical_formula_sum 'C60 H52 B2 Br4 Fe2 Mn2 N22 O4'
_chemical_formula_weight 1708.08
_space_group_IT_number 2
_symmetry_cell_setting triclinic
_symmetry_space_group_name_Hall '-P 1'
_symmetry_space_group_name_H-M 'P -1'
_atom_sites_solution_hydrogens geom
_atom_sites_solution_primary direct
_atom_sites_solution_secondary difmap
_audit_creation_method SHELXL-97
_cell_angle_alpha 67.8170(10)
_cell_angle_beta 86.145(2)
_cell_angle_gamma 73.8680(10)
_cell_formula_units_Z 1
_cell_length_a 8.5984(3)
_cell_length_b 14.1782(5)
_cell_length_c 15.9157(6)
_cell_measurement_reflns_used 1301
_cell_measurement_temperature 293(2)
_cell_measurement_theta_max 23.8785
_cell_measurement_theta_min 2.468
_cell_volume 1724.37(11)
_computing_cell_refinement 'Bruker SMART APEX II'
_computing_data_collection 'Bruker SMART APEX II'
_computing_data_reduction 'Bruker SAINT'
_computing_molecular_graphics WingX
_computing_publication_material WingX
_computing_structure_refinement 'SHELXL-97 (Sheldrick, 1997)'
_computing_structure_solution SHELXTL
_diffrn_ambient_temperature 293(2)
_diffrn_measured_fraction_theta_full 0.948
_diffrn_measured_fraction_theta_max 0.948
_diffrn_measurement_device_type 'CCD area detector'
_diffrn_measurement_method 'omega scans'
_diffrn_radiation_monochromator graphite
_diffrn_radiation_source 'fine-focus sealed tube'
_diffrn_radiation_type MoK\a
_diffrn_radiation_wavelength 0.71073
_diffrn_reflns_av_R_equivalents 0.0607
_diffrn_reflns_av_sigmaI/netI 0.0883
_diffrn_reflns_limit_h_max 11
_diffrn_reflns_limit_h_min -11
_diffrn_reflns_limit_k_max 18
_diffrn_reflns_limit_k_min -18
_diffrn_reflns_limit_l_max 21
_diffrn_reflns_limit_l_min -19
_diffrn_reflns_number 23860
_diffrn_reflns_theta_full 28.34
_diffrn_reflns_theta_max 28.34
_diffrn_reflns_theta_min 1.38
_exptl_absorpt_coefficient_mu 3.150
_exptl_absorpt_correction_T_max 0.9282
_exptl_absorpt_correction_T_min 0.6758
_exptl_absorpt_correction_type multi-scan
_exptl_absorpt_process_details sadabs
_exptl_crystal_colour red
_exptl_crystal_density_diffrn 1.645
_exptl_crystal_density_method 'not measured'
_exptl_crystal_description Plate
_exptl_crystal_F_000 850
_exptl_crystal_size_max 0.14
_exptl_crystal_size_mid 0.08
_exptl_crystal_size_min 0.02
_refine_diff_density_max 3.457
_refine_diff_density_min -2.198
_refine_diff_density_rms 0.120
_refine_ls_extinction_method none
_refine_ls_goodness_of_fit_ref 1.041
_refine_ls_hydrogen_treatment mixed
_refine_ls_matrix_type full
_refine_ls_number_parameters 439
_refine_ls_number_reflns 8182
_refine_ls_number_restraints 0
_refine_ls_restrained_S_all 1.041
_refine_ls_R_factor_all 0.1544
_refine_ls_R_factor_gt 0.0748
_refine_ls_shift/su_max 0.000
_refine_ls_shift/su_mean 0.000
_refine_ls_structure_factor_coef Fsqd
_refine_ls_weighting_details 'calc w=1/[\s^2^(Fo^2^)+(0.0893P)^2^+6.1512P] where P=(Fo^2^+2Fc^2^)/3'
_refine_ls_weighting_scheme calc
_refine_ls_wR_factor_gt 0.1808
_refine_ls_wR_factor_ref 0.2230
_reflns_number_gt 4352
_reflns_number_total 8182
_reflns_threshold_expression >2sigma(I)
_cod_duplicate_entry 7000753
_cod_data_source_file b818559j.txt
_cod_data_source_block complex2
_cod_depositor_comments
;
The following automatic conversions were performed:

'_symmetry_cell_setting' value 'Triclinic' changed to 'triclinic'
according to
/usr/data/users/saulius/automatic-downloads/retrospective/RSC/lib/dictionaries/cif_core.dic
dictionary named 'cif_core.dic' version 2.4.2 from 2011-04-26.

Automatic conversion script
Id: cif_fix_values 2281 2013-09-26 08:29:07Z andrius 
;
_cod_original_sg_symbol_H-M P-1
_cod_database_code 7030666

loop_
_symmetry_equiv_pos_as_xyz
'x, y, z'
'-x, -y, -z'

loop_
_atom_site_label
_atom_site_type_symbol
_atom_site_fract_x
_atom_site_fract_y
_atom_site_fract_z
_atom_site_U_iso_or_equiv
_atom_site_adp_type
_atom_site_occupancy
_atom_site_symmetry_multiplicity
_atom_site_calc_flag
_atom_site_refinement_flags
Fe1 Fe 0.06902(11) 0.47660(8) 0.24391(6) 0.0334(3) Uani 1 1 d .
C1 C 0.1532(8) 0.3323(6) 0.3173(5) 0.0419(17) Uani 1 1 d .
N1 N 0.2060(8) 0.2433(5) 0.3616(4) 0.0491(16) Uani 1 1 d .
C2 C 0.2758(8) 0.4657(6) 0.1875(5) 0.0442(17) Uani 1 1 d .
N2 N 0.3989(8) 0.4568(7) 0.1546(5) 0.068(2) Uani 1 1 d .
C3 C 0.1597(9) 0.5137(6) 0.3310(5) 0.0425(17) Uani 1 1 d .
N3 N 0.2122(9) 0.5364(6) 0.3828(5) 0.064(2) Uani 1 1 d .
N4 N -0.1400(7) 0.4869(4) 0.3060(4) 0.0370(13) Uani 1 1 d .
N5 N -0.2815(7) 0.5360(5) 0.2552(4) 0.0435(14) Uani 1 1 d .
C4 C -0.1800(10) 0.4557(6) 0.3928(5) 0.0452(18) Uani 1 1 d .
H10 H -0.1065 0.4199 0.4423 0.054 Uiso 1 1 calc R
C5 C -0.3448(10) 0.4841(7) 0.3982(6) 0.058(2) Uani 1 1 d .
H11 H -0.4030 0.4719 0.4508 0.070 Uiso 1 1 calc R
C6 C -0.4062(10) 0.5334(6) 0.3116(7) 0.056(2) Uani 1 1 d .
H12 H -0.5156 0.5609 0.2939 0.068 Uiso 1 1 calc R
N6 N -0.0248(7) 0.4384(5) 0.1560(4) 0.0391(13) Uani 1 1 d .
N7 N -0.1781(8) 0.4933(5) 0.1205(4) 0.0448(15) Uani 1 1 d .
C7 C 0.0267(11) 0.3653(6) 0.1191(5) 0.053(2) Uani 1 1 d .
H4 H 0.1285 0.3167 0.1314 0.064 Uiso 1 1 calc R
C8 C -0.0888(13) 0.3708(8) 0.0612(6) 0.068(3) Uani 1 1 d .
H5 H -0.0820 0.3286 0.0276 0.082 Uiso 1 1 calc R
C9 C -0.2175(11) 0.4528(7) 0.0639(5) 0.059(2) Uani 1 1 d .
H6 H -0.3160 0.4764 0.0316 0.071 Uiso 1 1 calc R
N8 N -0.0172(7) 0.6283(4) 0.1655(4) 0.0374(13) Uani 1 1 d .
N9 N -0.1727(7) 0.6635(5) 0.1294(4) 0.0453(15) Uani 1 1 d .
C10 C 0.0405(10) 0.7126(6) 0.1372(5) 0.0448(18) Uani 1 1 d .
H7 H 0.1440 0.7118 0.1518 0.054 Uiso 1 1 calc R
C11 C -0.0738(11) 0.8011(6) 0.0836(6) 0.060(2) Uani 1 1 d .
H8 H -0.0624 0.8692 0.0553 0.072 Uiso 1 1 calc R
C12 C -0.2071(11) 0.7685(6) 0.0805(6) 0.060(2) Uani 1 1 d .
H9 H -0.3052 0.8113 0.0498 0.072 Uiso 1 1 calc R
B1 B -0.2746(11) 0.5836(7) 0.1510(6) 0.046(2) Uani 1 1 d .
H1 H -0.391(9) 0.616(5) 0.123(5) 0.04(2) Uiso 1 1 d .
Mn1 Mn 0.36381(12) 0.11660(7) 0.47174(6) 0.0310(3) Uani 1 1 d .
O2 O 0.1993(5) 0.0539(4) 0.5241(3) 0.0395(11) Uani 1 1 d .
O1 O 0.4504(5) 0.0226(3) 0.4098(3) 0.0329(10) Uani 1 1 d .
N10 N 0.3263(7) 0.2005(4) 0.5509(4) 0.0366(13) Uani 1 1 d .
N11 N 0.5438(7) 0.1832(4) 0.4244(4) 0.0353(13) Uani 1 1 d .
C13 C 0.1103(7) 0.0624(5) 0.5928(4) 0.0341(15) Uani 1 1 d .
C14 C 0.0088(8) -0.0052(6) 0.6243(5) 0.0444(17) Uani 1 1 d .
H22 H 0.0019 -0.0477 0.5930 0.053 Uiso 1 1 calc R
C15 C -0.0802(10) -0.0103(8) 0.6999(5) 0.061(2) Uani 1 1 d .
H23 H -0.1446 -0.0569 0.7208 0.073 Uiso 1 1 calc R
C16 C -0.0721(13) 0.0549(11) 0.7438(7) 0.091(4) Uani 1 1 d .
C17 C 0.0212(12) 0.1232(10) 0.7143(7) 0.086(4) Uani 1 1 d .
H25 H 0.0235 0.1665 0.7456 0.103 Uiso 1 1 calc R
C18 C 0.1147(8) 0.1298(7) 0.6372(5) 0.0470(19) Uani 1 1 d .
C19 C 0.2183(9) 0.2032(6) 0.6108(5) 0.0480(19) Uani 1 1 d .
C20 C 0.1959(12) 0.2800(8) 0.6579(8) 0.081(3) Uani 1 1 d .
H20A H 0.2681 0.2490 0.7106 0.122 Uiso 1 1 calc R
H20B H 0.0860 0.2962 0.6761 0.122 Uiso 1 1 calc R
H20C H 0.2193 0.3439 0.6172 0.122 Uiso 1 1 calc R
C21 C 0.4327(10) 0.2720(6) 0.5270(5) 0.0487(19) Uani 1 1 d .
H29A H 0.4577 0.2836 0.5803 0.058 Uiso 1 1 calc R
H29B H 0.3784 0.3400 0.4813 0.058 Uiso 1 1 calc R
C22 C 0.5875(9) 0.2216(6) 0.4906(5) 0.0456(18) Uani 1 1 d .
H30A H 0.6479 0.2732 0.4618 0.055 Uiso 1 1 calc R
H30B H 0.6548 0.1632 0.5399 0.055 Uiso 1 1 calc R
C23 C 0.6095(8) 0.1955(5) 0.3474(4) 0.0362(15) Uani 1 1 d .
C24 C 0.7285(10) 0.2617(6) 0.3135(6) 0.055(2) Uani 1 1 d .
H24A H 0.6706 0.3340 0.2802 0.083 Uiso 1 1 calc R
H24B H 0.8027 0.2352 0.2745 0.083 Uiso 1 1 calc R
H24C H 0.7877 0.2579 0.3643 0.083 Uiso 1 1 calc R
C25 C 0.5706(8) 0.1440(5) 0.2898(5) 0.0385(16) Uani 1 1 d .
C26 C 0.6182(9) 0.1730(6) 0.1995(5) 0.0480(19) Uani 1 1 d .
H16 H 0.6612 0.2306 0.1745 0.058 Uiso 1 1 calc R
C27 C 0.6021(10) 0.1180(7) 0.1478(5) 0.055(2) Uani 1 1 d .
C28 C 0.5380(10) 0.0337(7) 0.1816(5) 0.055(2) Uani 1 1 d .
H18 H 0.5285 -0.0033 0.1458 0.066 Uiso 1 1 calc R
C29 C 0.4874(8) 0.0040(6) 0.2698(5) 0.0406(16) Uani 1 1 d .
H19 H 0.4439 -0.0535 0.2931 0.049 Uiso 1 1 calc R
C30 C 0.5004(8) 0.0587(5) 0.3242(4) 0.0339(15) Uani 1 1 d .
Br1 Br -0.1880(2) 0.0474(2) 0.85150(11) 0.1918(12) Uani 1 1 d .
Br2 Br 0.67166(15) 0.15842(11) 0.02605(6) 0.0951(4) Uani 1 1 d .

loop_
_atom_site_aniso_label
_atom_site_aniso_U_11
_atom_site_aniso_U_22
_atom_site_aniso_U_33
_atom_site_aniso_U_23
_atom_site_aniso_U_13
_atom_site_aniso_U_12
Fe1 0.0313(5) 0.0399(5) 0.0308(5) -0.0155(4) 0.0064(4) -0.0104(4)
C1 0.032(4) 0.055(5) 0.044(4) -0.025(4) 0.006(3) -0.012(3)
N1 0.047(4) 0.045(4) 0.048(4) -0.013(3) 0.002(3) -0.008(3)
C2 0.035(4) 0.054(5) 0.045(4) -0.021(4) 0.008(3) -0.013(3)
N2 0.039(4) 0.101(6) 0.068(5) -0.040(4) 0.018(4) -0.018(4)
C3 0.039(4) 0.052(4) 0.042(4) -0.023(4) 0.004(3) -0.013(3)
N3 0.057(5) 0.088(6) 0.065(5) -0.045(4) 0.002(4) -0.025(4)
N4 0.038(3) 0.043(3) 0.037(3) -0.021(3) 0.008(3) -0.013(3)
N5 0.035(3) 0.045(3) 0.054(4) -0.022(3) 0.011(3) -0.014(3)
C4 0.059(5) 0.047(4) 0.042(4) -0.027(3) 0.020(4) -0.024(4)
C5 0.064(5) 0.063(5) 0.073(6) -0.046(5) 0.045(5) -0.039(4)
C6 0.040(4) 0.052(5) 0.094(7) -0.041(5) 0.031(4) -0.024(4)
N6 0.041(3) 0.045(3) 0.032(3) -0.014(3) 0.004(3) -0.013(3)
N7 0.048(4) 0.056(4) 0.036(3) -0.017(3) -0.002(3) -0.021(3)
C7 0.063(5) 0.058(5) 0.052(5) -0.033(4) 0.020(4) -0.022(4)
C8 0.091(7) 0.091(7) 0.053(5) -0.045(5) 0.022(5) -0.052(6)
C9 0.066(6) 0.081(6) 0.037(4) -0.019(4) -0.001(4) -0.036(5)
N8 0.036(3) 0.042(3) 0.039(3) -0.019(3) 0.007(3) -0.014(3)
N9 0.044(4) 0.041(3) 0.047(3) -0.012(3) 0.001(3) -0.012(3)
C10 0.053(5) 0.047(4) 0.045(4) -0.023(4) 0.011(4) -0.025(4)
C11 0.081(6) 0.036(4) 0.060(5) -0.010(4) 0.005(5) -0.026(4)
C12 0.066(6) 0.034(4) 0.067(6) -0.009(4) -0.010(5) -0.006(4)
B1 0.034(5) 0.043(5) 0.054(5) -0.009(4) -0.007(4) -0.010(4)
Mn1 0.0353(5) 0.0311(5) 0.0320(5) -0.0163(4) 0.0112(4) -0.0131(4)
O2 0.040(3) 0.046(3) 0.046(3) -0.028(2) 0.017(2) -0.021(2)
O1 0.041(3) 0.035(2) 0.027(2) -0.0148(19) 0.0110(19) -0.013(2)
N10 0.046(3) 0.028(3) 0.041(3) -0.017(2) 0.013(3) -0.014(2)
N11 0.041(3) 0.031(3) 0.036(3) -0.015(2) 0.010(2) -0.013(2)
C13 0.028(3) 0.044(4) 0.031(3) -0.014(3) 0.006(3) -0.012(3)
C14 0.034(4) 0.054(5) 0.051(4) -0.024(4) 0.002(3) -0.014(3)
C15 0.053(5) 0.099(7) 0.051(5) -0.033(5) 0.021(4) -0.048(5)
C16 0.086(7) 0.180(12) 0.067(6) -0.084(7) 0.054(6) -0.090(8)
C17 0.076(6) 0.156(10) 0.096(7) -0.098(8) 0.056(6) -0.082(7)
C18 0.037(4) 0.076(5) 0.051(4) -0.044(4) 0.019(3) -0.027(4)
C19 0.044(4) 0.049(4) 0.062(5) -0.034(4) 0.016(4) -0.013(3)
C20 0.083(7) 0.093(7) 0.123(9) -0.091(7) 0.058(6) -0.049(6)
C21 0.068(5) 0.041(4) 0.052(4) -0.026(4) 0.019(4) -0.028(4)
C22 0.053(5) 0.053(4) 0.044(4) -0.023(4) 0.014(3) -0.029(4)
C23 0.034(4) 0.033(3) 0.039(4) -0.012(3) 0.009(3) -0.008(3)
C24 0.066(5) 0.057(5) 0.061(5) -0.031(4) 0.032(4) -0.039(4)
C25 0.038(4) 0.039(4) 0.040(4) -0.017(3) 0.012(3) -0.012(3)
C26 0.047(4) 0.056(5) 0.035(4) -0.013(3) 0.013(3) -0.014(4)
C27 0.052(5) 0.084(6) 0.032(4) -0.022(4) 0.015(4) -0.024(4)
C28 0.051(5) 0.089(6) 0.036(4) -0.035(4) 0.006(4) -0.022(4)
C29 0.038(4) 0.046(4) 0.043(4) -0.021(3) 0.006(3) -0.012(3)
C30 0.033(3) 0.038(4) 0.030(3) -0.016(3) 0.010(3) -0.006(3)
Br1 0.2000(17) 0.413(3) 0.1446(13) -0.2077(19) 0.1392(13) -0.250(2)
Br2 0.1028(9) 0.1540(11) 0.0385(5) -0.0357(6) 0.0305(5) -0.0572(8)

loop_
_atom_type_symbol
_atom_type_description
_atom_type_scat_dispersion_real
_atom_type_scat_dispersion_imag
_atom_type_scat_source
C C 0.0033 0.0016 'International Tables Vol C Tables 4.2.6.8 and 6.1.1.4'
H H 0.0000 0.0000 'International Tables Vol C Tables 4.2.6.8 and 6.1.1.4'
B B 0.0013 0.0007 'International Tables Vol C Tables 4.2.6.8 and 6.1.1.4'
N N 0.0061 0.0033 'International Tables Vol C Tables 4.2.6.8 and 6.1.1.4'
O O 0.0106 0.0060 'International Tables Vol C Tables 4.2.6.8 and 6.1.1.4'
Mn Mn 0.3368 0.7283 'International Tables Vol C Tables 4.2.6.8 and 6.1.1.4'
Fe Fe 0.3463 0.8444 'International Tables Vol C Tables 4.2.6.8 and 6.1.1.4'
Br Br -0.2901 2.4595 'International Tables Vol C Tables 4.2.6.8 and 6.1.1.4'

loop_
_geom_angle_atom_site_label_1
_geom_angle_atom_site_label_2
_geom_angle_atom_site_label_3
_geom_angle
_geom_angle_site_symmetry_3
C1 Fe1 C2 86.3(3) .
C1 Fe1 C3 89.1(3) .
C2 Fe1 C3 87.7(3) .
C1 Fe1 N6 90.8(3) .
C2 Fe1 N6 92.7(3) .
C3 Fe1 N6 179.5(3) .
C1 Fe1 N8 179.2(3) .
C2 Fe1 N8 93.0(3) .
C3 Fe1 N8 91.1(3) .
N6 Fe1 N8 89.0(2) .
C1 Fe1 N4 92.8(3) .
C2 Fe1 N4 178.0(3) .
C3 Fe1 N4 90.5(3) .
N6 Fe1 N4 89.0(2) .
N8 Fe1 N4 87.9(2) .
N1 C1 Fe1 179.1(6) .
C1 N1 Mn1 151.5(6) .
N2 C2 Fe1 178.4(7) .
N3 C3 Fe1 179.3(7) .
C4 N4 N5 106.6(6) .
C4 N4 Fe1 134.1(5) .
N5 N4 Fe1 119.3(4) .
C6 N5 N4 108.7(7) .
C6 N5 B1 132.4(7) .
N4 N5 B1 118.9(5) .
N4 C4 C5 110.0(8) .
N4 C4 H10 125.0 .
C5 C4 H10 125.0 .
C6 C5 C4 106.3(7) .
C6 C5 H11 126.9 .
C4 C5 H11 126.9 .
N5 C6 C5 108.3(7) .
N5 C6 H12 125.8 .
C5 C6 H12 125.8 .
C7 N6 N7 105.9(6) .
C7 N6 Fe1 134.7(6) .
N7 N6 Fe1 119.4(4) .
C9 N7 N6 109.1(7) .
C9 N7 B1 131.8(7) .
N6 N7 B1 119.1(6) .
N6 C7 C8 111.6(8) .
N6 C7 H4 124.2 .
C8 C7 H4 124.2 .
C7 C8 C9 104.4(8) .
C7 C8 H5 127.8 .
C9 C8 H5 127.8 .
N7 C9 C8 109.1(8) .
N7 C9 H6 125.4 .
C8 C9 H6 125.4 .
C10 N8 N9 106.1(6) .
C10 N8 Fe1 134.9(5) .
N9 N8 Fe1 118.9(4) .
C12 N9 N8 109.0(6) .
C12 N9 B1 132.2(7) .
N8 N9 B1 118.8(6) .
N8 C10 C11 110.6(7) .
N8 C10 H7 124.7 .
C11 C10 H7 124.7 .
C12 C11 C10 105.9(7) .
C12 C11 H8 127.0 .
C10 C11 H8 127.0 .
N9 C12 C11 108.3(8) .
N9 C12 H9 125.8 .
C11 C12 H9 125.8 .
N5 B1 N9 106.4(7) .
N5 B1 N7 107.3(6) .
N9 B1 N7 107.0(6) .
N5 B1 H1 109(4) .
N9 B1 H1 114(4) .
N7 B1 H1 113(4) .
O2 Mn1 O1 94.90(18) .
O2 Mn1 N10 91.9(2) .
O1 Mn1 N10 166.2(2) .
O2 Mn1 N11 175.9(2) .
O1 Mn1 N11 87.8(2) .
N10 Mn1 N11 84.8(2) .
O2 Mn1 N1 93.7(2) .
O1 Mn1 N1 98.1(2) .
N10 Mn1 N1 93.4(2) .
N11 Mn1 N1 88.9(2) .
O2 Mn1 O1 88.70(19) 2_656
O1 Mn1 O1 80.83(18) 2_656
N10 Mn1 O1 87.40(19) 2_656
N11 Mn1 O1 88.73(19) 2_656
N1 Mn1 O1 177.42(19) 2_656
C13 O2 Mn1 129.3(4) .
C30 O1 Mn1 121.0(4) .
C30 O1 Mn1 119.6(4) 2_656
Mn1 O1 Mn1 99.17(17) 2_656
C19 N10 C21 121.0(6) .
C19 N10 Mn1 128.1(5) .
C21 N10 Mn1 110.7(4) .
C23 N11 C22 124.0(6) .
C23 N11 Mn1 127.1(5) .
C22 N11 Mn1 108.9(4) .
O2 C13 C18 124.9(6) .
O2 C13 C14 116.1(6) .
C18 C13 C14 119.0(6) .
C15 C14 C13 121.9(7) .
C15 C14 H22 119.0 .
C13 C14 H22 119.0 .
C14 C15 C16 118.3(7) .
C14 C15 H23 120.8 .
C16 C15 H23 120.8 .
C17 C16 C15 121.7(7) .
C17 C16 Br1 118.4(7) .
C15 C16 Br1 119.9(7) .
C16 C17 C18 121.2(8) .
C16 C17 H25 119.4 .
C18 C17 H25 119.4 .
C13 C18 C17 117.8(7) .
C13 C18 C19 123.8(6) .
C17 C18 C19 118.4(7) .
N10 C19 C18 121.4(6) .
N10 C19 C20 120.9(7) .
C18 C19 C20 117.7(6) .
C19 C20 H20A 109.5 .
C19 C20 H20B 109.5 .
H20A C20 H20B 109.5 .
C19 C20 H20C 109.5 .
H20A C20 H20C 109.5 .
H20B C20 H20C 109.5 .
N10 C21 C22 108.6(5) .
N10 C21 H29A 110.0 .
C22 C21 H29A 110.0 .
N10 C21 H29B 110.0 .
C22 C21 H29B 110.0 .
H29A C21 H29B 108.3 .
N11 C22 C21 108.3(6) .
N11 C22 H30A 110.0 .
C21 C22 H30A 110.0 .
N11 C22 H30B 110.0 .
C21 C22 H30B 110.0 .
H30A C22 H30B 108.4 .
N11 C23 C25 120.0(6) .
N11 C23 C24 121.8(6) .
C25 C23 C24 118.2(6) .
C23 C24 H24A 109.5 .
C23 C24 H24B 109.5 .
H24A C24 H24B 109.5 .
C23 C24 H24C 109.5 .
H24A C24 H24C 109.5 .
H24B C24 H24C 109.5 .
C26 C25 C30 117.8(7) .
C26 C25 C23 119.5(6) .
C30 C25 C23 122.4(6) .
C27 C26 C25 121.0(7) .
C27 C26 H16 119.5 .
C25 C26 H16 119.5 .
C28 C27 C26 121.3(7) .
C28 C27 Br2 119.0(6) .
C26 C27 Br2 119.7(6) .
C27 C28 C29 119.3(7) .
C27 C28 H18 120.3 .
C29 C28 H18 120.3 .
C28 C29 C30 121.0(7) .
C28 C29 H19 119.5 .
C30 C29 H19 119.5 .
O1 C30 C29 116.7(6) .
O1 C30 C25 123.7(6) .
C29 C30 C25 119.5(6) .

loop_
_geom_bond_atom_site_label_1
_geom_bond_atom_site_label_2
_geom_bond_distance
_geom_bond_site_symmetry_2
Fe1 C1 1.887(8) .
Fe1 C2 1.931(7) .
Fe1 C3 1.932(8) .
Fe1 N6 1.966(6) .
Fe1 N8 1.987(6) .
Fe1 N4 1.988(5) .
C1 N1 1.161(9) .
N1 Mn1 2.175(7) .
C2 N2 1.145(9) .
C3 N3 1.147(9) .
N4 C4 1.335(8) .
N4 N5 1.361(8) .
N5 C6 1.351(9) .
N5 B1 1.541(11) .
C4 C5 1.368(11) .
C4 H10 0.9300 .
C5 C6 1.353(12) .
C5 H11 0.9300 .
C6 H12 0.9300 .
N6 C7 1.336(9) .
N6 N7 1.364(8) .
N7 C9 1.340(10) .
N7 B1 1.545(11) .
C7 C8 1.367(12) .
C7 H4 0.9300 .
C8 C9 1.377(13) .
C8 H5 0.9300 .
C9 H6 0.9300 .
N8 C10 1.331(9) .
N8 N9 1.372(8) .
N9 C12 1.349(9) .
N9 B1 1.545(10) .
C10 C11 1.374(11) .
C10 H7 0.9300 .
C11 C12 1.359(12) .
C11 H8 0.9300 .
C12 H9 0.9300 .
B1 H1 1.03(7) .
Mn1 O2 1.862(4) .
Mn1 O1 1.908(4) .
Mn1 N10 1.992(5) .
Mn1 N11 1.994(5) .
Mn1 O1 2.418(4) 2_656
O2 C13 1.316(7) .
O1 C30 1.350(7) .
O1 Mn1 2.418(4) 2_656
N10 C19 1.290(8) .
N10 C21 1.479(9) .
N11 C23 1.285(8) .
N11 C22 1.466(9) .
C13 C18 1.395(9) .
C13 C14 1.405(9) .
C14 C15 1.370(10) .
C14 H22 0.9300 .
C15 C16 1.371(13) .
C15 H23 0.9300 .
C16 C17 1.357(13) .
C16 Br1 1.907(8) .
C17 C18 1.409(10) .
C17 H25 0.9300 .
C18 C19 1.479(10) .
C19 C20 1.506(10) .
C20 H20A 0.9600 .
C20 H20B 0.9600 .
C20 H20C 0.9600 .
C21 C22 1.516(10) .
C21 H29A 0.9700 .
C21 H29B 0.9700 .
C22 H30A 0.9700 .
C22 H30B 0.9700 .
C23 C25 1.473(10) .
C23 C24 1.515(9) .
C24 H24A 0.9600 .
C24 H24B 0.9600 .
C24 H24C 0.9600 .
C25 C26 1.404(9) .
C25 C30 1.409(9) .
C26 C27 1.366(11) .
C26 H16 0.9300 .
C27 C28 1.365(12) .
C27 Br2 1.906(7) .
C28 C29 1.381(9) .
C28 H18 0.9300 .
C29 C30 1.390(9) .
C29 H19 0.9300 .
